data_1510265
loop_
_publ_author_name
'Jansen, M.'
'Figulla-Kroschel, C.'
'Nuss, J.'

_publ_section_title
;
 Darstellung, Kristallstruktur und Eigenschaften von Ln3 Au O6 (Ln = Sm,
 Eu, Gd)
;
_journal_name_full 'Zeitschrift fuer Anorganische und Allgemeine Chemie'
_journal_page_first 439
_journal_page_last 444
_journal_paper_doi 10.1002/1521-3749(200103)627:3<439::AID-ZAAC439>3.0.CO;2-R
_journal_volume 627
_journal_year 2001
_chemical_formula_sum 'Au O6 Sm3'
_chemical_name_systematic '(Sm3 O2) (Au O4)'
_space_group_IT_number 2
_symmetry_space_group_name_Hall '-P 1'
_symmetry_space_group_name_H-M 'P -1'
_cell_angle_alpha 90.932
_cell_angle_beta 102.983
_cell_angle_gamma 90.822
_cell_formula_units_Z 1
_cell_length_a 3.7272
_cell_length_b 5.6311
_cell_length_c 7.0734
_cell_volume 144.619
_citation_journal_id_ASTM ZAACAB
_cod_data_source_file gold_326.cif
_cod_data_source_block Au1O6Sm3
_cod_original_cell_volume 144.6193
_cod_original_formula_sum 'Au1 O6 Sm3'
_cod_database_code 1510265

loop_
_symmetry_equiv_pos_as_xyz
x,y,z
-x,-y,-z

loop_
_atom_site_label
_atom_site_type_symbol
_atom_site_fract_x
_atom_site_fract_y
_atom_site_fract_z
_atom_site_occupancy
_atom_site_U_iso_or_equiv
Au1 Au+3 0 0 0 1 0.0
O1 O-2 0.13 0.797 0.793 1 0.0
O3 O-2 0.162 0.303 0.885 1 0.0
Sm1 Sm+3 0 0 0.5 1 0.0
Sm2 Sm+3 0.3886 0.4763 0.2362 1 0.0
O2 O-2 0.484 0.741 0.478 1 0.0
